data_7014312
loop_
_publ_author_name
'Zhang, X. W.'
'Maunder, Graham H.'
'Giessmann, Stefan'
'MacDonald, Robert'
'Ferguson, Michael J.'
'Bond, Andrew H.'
'Rogers, Robin D.'
'Sella, Andrea'
'Takats, Josef'

_publ_section_title
;
 Stable heteroleptic complexes of divalent lanthanides with bulky
 pyrazolylborate ligands--iodides, hydrocarbyls and
 triethylborohydrides.
;
_journal_issue 1
_journal_name_full 'Dalton transactions (Cambridge, England : 2003)'
_journal_page_first 195
_journal_page_last 210
_journal_paper_doi 10.1039/c0dt00162g
_journal_volume 40
_journal_year 2011
_chemical_formula_moiety 'C35 H67 B N6 O Si2 Sm, 2(C7 H14)'
_chemical_formula_sum 'C49 H95 B N6 O Si2 Sm'
_chemical_formula_weight 1001.65
_chemical_name_systematic
;
?
;
_space_group_IT_number 2
_symmetry_cell_setting triclinic
_symmetry_space_group_name_Hall '-P 1'
_symmetry_space_group_name_H-M 'P -1'
_atom_sites_solution_hydrogens geom
_atom_sites_solution_primary direct
_atom_sites_solution_secondary difmap
_audit_creation_method SHELXL-97
_cell_angle_alpha 65.7920(10)
_cell_angle_beta 70.6740(10)
_cell_angle_gamma 89.696(2)
_cell_formula_units_Z 2
_cell_length_a 12.1033(9)
_cell_length_b 16.3329(13)
_cell_length_c 16.7012(13)
_cell_measurement_reflns_used 5146
_cell_measurement_temperature 193(2)
_cell_measurement_theta_max 25.874
_cell_measurement_theta_min 2.384
_cell_volume 2808.7(4)
_computing_cell_refinement 'Bruker SAINT (Bruker, 1997)'
_computing_data_collection 'Bruker SMART (Bruker, 1997)'
_computing_data_reduction 'Bruker SAINT (Bruker, 1997)'
_computing_molecular_graphics 'Bruker SHELXTL (Bruker, 1997)'
_computing_publication_material 'Bruker SHELXTL (Bruker, 1997)'
_computing_structure_refinement 'SHELXL-97 (Sheldrick, 2008)'
_computing_structure_solution 'DIRDIF-96 (Beurskens et al., 1996)'
_diffrn_ambient_temperature 193(2)
_diffrn_detector_area_resol_mean 8.192
_diffrn_measured_fraction_theta_full 0.987
_diffrn_measured_fraction_theta_max 0.987
_diffrn_measurement_device_type 'Bruker PLATFORM diffractometer/SMART 1000 CCD area detector'
_diffrn_measurement_method '\w scans'
_diffrn_radiation_monochromator graphite
_diffrn_radiation_source 'fine-focus sealed tube'
_diffrn_radiation_type MoK\a
_diffrn_radiation_wavelength 0.71073
_diffrn_reflns_av_R_equivalents 0.0588
_diffrn_reflns_av_sigmaI/netI 0.1021
_diffrn_reflns_limit_h_max 15
_diffrn_reflns_limit_h_min -15
_diffrn_reflns_limit_k_max 20
_diffrn_reflns_limit_k_min -20
_diffrn_reflns_limit_l_max 19
_diffrn_reflns_limit_l_min -20
_diffrn_reflns_number 21176
_diffrn_reflns_theta_full 26.46
_diffrn_reflns_theta_max 26.46
_diffrn_reflns_theta_min 1.38
_diffrn_standards_decay_% 0
_diffrn_standards_interval_time 0
_diffrn_standards_number 0
_exptl_absorpt_coefficient_mu 1.125
_exptl_absorpt_correction_T_max 0.9356
_exptl_absorpt_correction_T_min 0.7740
_exptl_absorpt_correction_type integration
_exptl_absorpt_process_details 'Bruker SHELXTL (Bruker, 1997)'
_exptl_crystal_colour green-black
_exptl_crystal_density_diffrn 1.184
_exptl_crystal_density_method 'not measured'
_exptl_crystal_description fragment
_exptl_crystal_F_000 1068
_exptl_crystal_size_max 0.24
_exptl_crystal_size_mid 0.18
_exptl_crystal_size_min 0.06
_platon_squeeze_details
;
The SQUEEZE routine (Sluis, P. van der; Spek, A. L. Acta
Crystallogr. 1990, A46, 194-201) of the program PLATON (Spek, A. L.
Acta Crystogr. 1990, A46, C-34) was used to remove the contributions
of the two disordered solvent methylcyclohexane molecules to the
observed structure factors. A large (934 cubic Angstroms) void
centred at (0.036, 0.456, 0.500) with scattering associated with a
total density equivalent to 218 electrons was found and attributed
to the four molecules of methylcyclohexane located within in the unit
cell (i.e. two solvent molecules per molecule of the Sm complex).
;
_refine_diff_density_max 1.246
_refine_diff_density_min -0.849
_refine_diff_density_rms 0.100
_refine_ls_extinction_method none
_refine_ls_goodness_of_fit_ref 0.954
_refine_ls_hydrogen_treatment constr
_refine_ls_matrix_type full
_refine_ls_number_parameters 433
_refine_ls_number_reflns 11447
_refine_ls_number_restraints 0
_refine_ls_restrained_S_all 0.954
_refine_ls_R_factor_all 0.0777
_refine_ls_R_factor_gt 0.0532
_refine_ls_shift/su_max 0.001
_refine_ls_shift/su_mean 0.000
_refine_ls_structure_factor_coef Fsqd
_refine_ls_weighting_details 'calc w=1/[\s^2^(Fo^2^)+(0.0506P)^2^+0.0000P] where P=(Fo^2^+2Fc^2^)/3'
_refine_ls_weighting_scheme calc
_refine_ls_wR_factor_gt 0.1108
_refine_ls_wR_factor_ref 0.1175
_reflns_number_gt 8354
_reflns_number_total 11447
_reflns_threshold_expression I>2\s(I)
_cod_data_source_file C0DT00162G.TXT
_cod_data_source_block 5a-Sm
_cod_depositor_comments
;
The following automatic conversions were performed:
'_symmetry_cell_setting' value 'Triclinic' changed to 'triclinic'
according to '/home/saulius/struct/CIF-dictionaries/cif_core.dic'
dictionary named 'cif_core.dic' version 2.4.1 from 2010-06-29.

Automatic conversion script
Id: cif_fix_enum 1555 2011-01-17 13:19:09Z saulius 
;
_cod_database_code 7014312

loop_
_symmetry_equiv_pos_as_xyz
'x, y, z'
'-x, -y, -z'

loop_
_atom_site_label
_atom_site_type_symbol
_atom_site_fract_x
_atom_site_fract_y
_atom_site_fract_z
_atom_site_U_iso_or_equiv
_atom_site_adp_type
_atom_site_occupancy
_atom_site_symmetry_multiplicity
_atom_site_calc_flag
_atom_site_refinement_flags
_atom_site_disorder_assembly
_atom_site_disorder_group
Sm Sm 0.18815(2) 0.209756(17) 0.09811(2) 0.03041(9) Uani 1 1 d . . .
Si1 Si -0.09302(12) 0.07236(9) 0.24684(11) 0.0377(3) Uani 1 1 d . . .
Si2 Si 0.09720(13) -0.04969(9) 0.29840(10) 0.0381(3) Uani 1 1 d . . .
O O 0.3356(3) 0.1572(2) -0.0245(3) 0.0511(10) Uani 1 1 d . . .
N11 N 0.2369(3) 0.4085(3) -0.1009(3) 0.0334(9) Uani 1 1 d . . .
N12 N 0.1720(4) 0.3223(3) -0.0629(3) 0.0376(10) Uani 1 1 d . . .
N21 N 0.3982(3) 0.3985(2) -0.0278(3) 0.0337(9) Uani 1 1 d . . .
N22 N 0.3910(3) 0.3096(3) 0.0369(3) 0.0361(10) Uani 1 1 d . . .
N31 N 0.1884(3) 0.4259(2) 0.0525(3) 0.0321(9) Uani 1 1 d . . .
N32 N 0.1699(3) 0.3520(2) 0.1364(3) 0.0321(9) Uani 1 1 d . . .
C1 C 0.0561(4) 0.0447(3) 0.2125(3) 0.0334(11) Uani 1 1 d . . .
H1 H 0.0553 0.0205 0.1665 0.040 Uiso 1 1 calc R . .
C2 C -0.1002(5) 0.1982(4) 0.1818(4) 0.0499(14) Uani 1 1 d . . .
H2A H -0.0745 0.2153 0.1141 0.060 Uiso 1 1 calc R . .
H2B H -0.0480 0.2343 0.1932 0.060 Uiso 1 1 calc R . .
H2C H -0.1817 0.2095 0.2046 0.060 Uiso 1 1 calc R . .
C3 C -0.1998(5) 0.0144(4) 0.2202(5) 0.0563(16) Uani 1 1 d . . .
H3A H -0.1735 0.0340 0.1521 0.068 Uiso 1 1 calc R . .
H3B H -0.2786 0.0305 0.2426 0.068 Uiso 1 1 calc R . .
H3C H -0.2031 -0.0515 0.2521 0.068 Uiso 1 1 calc R . .
C4 C -0.1601(5) 0.0467(4) 0.3742(4) 0.0558(16) Uani 1 1 d . . .
H4A H -0.1817 -0.0191 0.4120 0.067 Uiso 1 1 calc R . .
H4B H -0.2311 0.0758 0.3849 0.067 Uiso 1 1 calc R . .
H4C H -0.1026 0.0700 0.3925 0.067 Uiso 1 1 calc R . .
C5 C 0.2293(5) -0.0919(4) 0.2381(4) 0.0574(16) Uani 1 1 d . . .
H5A H 0.2925 -0.0406 0.1936 0.069 Uiso 1 1 calc R . .
H5B H 0.2066 -0.1215 0.2042 0.069 Uiso 1 1 calc R . .
H5C H 0.2575 -0.1356 0.2852 0.069 Uiso 1 1 calc R . .
C6 C -0.0206(5) -0.1547(3) 0.3768(4) 0.0477(14) Uani 1 1 d . . .
H6A H -0.0933 -0.1375 0.4098 0.057 Uiso 1 1 calc R . .
H6B H 0.0081 -0.1995 0.4229 0.057 Uiso 1 1 calc R . .
H6C H -0.0371 -0.1810 0.3380 0.057 Uiso 1 1 calc R . .
C7 C 0.1366(6) -0.0204(4) 0.3841(4) 0.0547(16) Uani 1 1 d . . .
H7A H 0.2068 0.0264 0.3501 0.066 Uiso 1 1 calc R . .
H7B H 0.1534 -0.0748 0.4300 0.066 Uiso 1 1 calc R . .
H7C H 0.0702 0.0025 0.4169 0.066 Uiso 1 1 calc R . .
C13 C 0.1425(4) 0.3194(4) -0.1337(4) 0.0388(12) Uani 1 1 d . . .
C14 C 0.1855(5) 0.4015(4) -0.2134(4) 0.0461(13) Uani 1 1 d . . .
H14 H 0.1763 0.4170 -0.2720 0.055 Uiso 1 1 calc R . .
C15 C 0.2442(5) 0.4564(4) -0.1908(4) 0.0523(15) Uani 1 1 d . . .
C16 C 0.3057(6) 0.5519(4) -0.2515(4) 0.0650(18) Uani 1 1 d . . .
H16A H 0.3891 0.5548 -0.2574 0.078 Uiso 1 1 calc R . .
H16B H 0.2676 0.5914 -0.2228 0.078 Uiso 1 1 calc R . .
H16C H 0.3008 0.5722 -0.3140 0.078 Uiso 1 1 calc R . .
C17 C 0.0703(5) 0.2394(4) -0.1241(4) 0.0477(14) Uani 1 1 d . . .
C18 C 0.1245(7) 0.2220(5) -0.2097(5) 0.085(2) Uani 1 1 d . . .
H18A H 0.2086 0.2175 -0.2206 0.103 Uiso 1 1 calc R . .
H18B H 0.1168 0.2721 -0.2646 0.103 Uiso 1 1 calc R . .
H18C H 0.0836 0.1650 -0.1995 0.103 Uiso 1 1 calc R . .
C19 C -0.0546(6) 0.2602(5) -0.1180(6) 0.089(2) Uani 1 1 d . . .
H19A H -0.0506 0.3130 -0.1756 0.106 Uiso 1 1 calc R . .
H19B H -0.0912 0.2732 -0.0636 0.106 Uiso 1 1 calc R . .
H19C H -0.1021 0.2076 -0.1110 0.106 Uiso 1 1 calc R . .
C20 C 0.0618(7) 0.1526(4) -0.0376(5) 0.072(2) Uani 1 1 d . . .
H20A H 0.1417 0.1408 -0.0388 0.086 Uiso 1 1 calc R . .
H20B H 0.0202 0.1015 -0.0379 0.086 Uiso 1 1 calc R . .
H20C H 0.0181 0.1599 0.0195 0.086 Uiso 1 1 calc R . .
C23 C 0.4992(4) 0.2979(3) 0.0357(4) 0.0387(12) Uani 1 1 d . . .
C24 C 0.5787(5) 0.3765(4) -0.0302(4) 0.0439(13) Uani 1 1 d . . .
H24 H 0.6619 0.3856 -0.0455 0.053 Uiso 1 1 calc R . .
C25 C 0.5120(4) 0.4378(3) -0.0684(4) 0.0380(12) Uani 1 1 d . . .
C26 C 0.5539(5) 0.5346(3) -0.1408(4) 0.0459(14) Uani 1 1 d . . .
H26A H 0.4987 0.5734 -0.1224 0.055 Uiso 1 1 calc R . .
H26B H 0.5573 0.5393 -0.2020 0.055 Uiso 1 1 calc R . .
H26C H 0.6329 0.5544 -0.1453 0.055 Uiso 1 1 calc R . .
C27 C 0.5268(4) 0.2116(3) 0.1020(4) 0.0444(14) Uani 1 1 d . . .
C28 C 0.6221(6) 0.1749(5) 0.0444(6) 0.089(3) Uani 1 1 d . . .
H28A H 0.5915 0.1589 0.0044 0.107 Uiso 1 1 calc R . .
H28B H 0.6436 0.1208 0.0871 0.107 Uiso 1 1 calc R . .
H28C H 0.6923 0.2215 0.0049 0.107 Uiso 1 1 calc R . .
C29 C 0.4178(5) 0.1387(3) 0.1623(4) 0.0512(15) Uani 1 1 d . . .
H29A H 0.3885 0.1229 0.1215 0.061 Uiso 1 1 calc R . .
H29B H 0.3559 0.1617 0.1989 0.061 Uiso 1 1 calc R . .
H29C H 0.4390 0.0845 0.2051 0.061 Uiso 1 1 calc R . .
C30 C 0.5719(7) 0.2325(4) 0.1689(6) 0.085(3) Uani 1 1 d . . .
H30A H 0.5096 0.2541 0.2069 0.102 Uiso 1 1 calc R . .
H30B H 0.6419 0.2795 0.1319 0.102 Uiso 1 1 calc R . .
H30C H 0.5929 0.1773 0.2104 0.102 Uiso 1 1 calc R . .
C33 C 0.0942(4) 0.3718(3) 0.2025(4) 0.0344(11) Uani 1 1 d . . .
C34 C 0.0598(4) 0.4566(3) 0.1622(4) 0.0380(12) Uani 1 1 d . . .
H34 H 0.0057 0.4856 0.1936 0.046 Uiso 1 1 calc R . .
C35 C 0.1219(4) 0.4892(3) 0.0664(4) 0.0380(12) Uani 1 1 d . . .
C36 C 0.1161(5) 0.5751(3) -0.0092(4) 0.0490(14) Uani 1 1 d . . .
H36A H 0.1358 0.5684 -0.0678 0.059 Uiso 1 1 calc R . .
H36B H 0.1727 0.6237 -0.0183 0.059 Uiso 1 1 calc R . .
H36C H 0.0358 0.5904 0.0083 0.059 Uiso 1 1 calc R . .
C37 C 0.0611(5) 0.3091(3) 0.3068(4) 0.0407(12) Uani 1 1 d . . .
C38 C 0.1092(5) 0.2190(3) 0.3216(4) 0.0475(14) Uani 1 1 d . . .
H38A H 0.0733 0.1869 0.2958 0.057 Uiso 1 1 calc R . .
H38B H 0.0896 0.1813 0.3891 0.057 Uiso 1 1 calc R . .
H38C H 0.1954 0.2311 0.2895 0.057 Uiso 1 1 calc R . .
C39 C 0.1176(6) 0.3583(4) 0.3493(4) 0.0545(15) Uani 1 1 d . . .
H39A H 0.0964 0.3201 0.4169 0.065 Uiso 1 1 calc R . .
H39B H 0.0882 0.4163 0.3397 0.065 Uiso 1 1 calc R . .
H39C H 0.2040 0.3694 0.3183 0.065 Uiso 1 1 calc R . .
C40 C -0.0729(5) 0.2929(4) 0.3563(4) 0.0547(15) Uani 1 1 d . . .
H40A H -0.1102 0.2623 0.3299 0.066 Uiso 1 1 calc R . .
H40B H -0.1013 0.3512 0.3470 0.066 Uiso 1 1 calc R . .
H40C H -0.0933 0.2546 0.4237 0.066 Uiso 1 1 calc R . .
C41 C 0.4149(5) 0.2240(4) -0.1146(4) 0.0558(16) Uani 1 1 d . . .
H41A H 0.4686 0.2623 -0.1057 0.067 Uiso 1 1 calc R . .
H41B H 0.3693 0.2637 -0.1504 0.067 Uiso 1 1 calc R . .
C42 C 0.4838(8) 0.1745(5) -0.1661(6) 0.100(3) Uani 1 1 d . . .
H42A H 0.5629 0.1700 -0.1606 0.119 Uiso 1 1 calc R . .
H42B H 0.4942 0.2051 -0.2336 0.119 Uiso 1 1 calc R . .
C43 C 0.4110(7) 0.0821(4) -0.1194(5) 0.075(2) Uani 1 1 d . . .
H43A H 0.3542 0.0805 -0.1500 0.090 Uiso 1 1 calc R . .
H43B H 0.4621 0.0349 -0.1214 0.090 Uiso 1 1 calc R . .
C44 C 0.3487(6) 0.0690(4) -0.0220(5) 0.0672(19) Uani 1 1 d . . .
H44A H 0.2700 0.0316 0.0045 0.081 Uiso 1 1 calc R . .
H44B H 0.3949 0.0376 0.0177 0.081 Uiso 1 1 calc R . .
B B 0.2868(5) 0.4410(4) -0.0422(4) 0.0357(13) Uani 1 1 d . . .
H1B H 0.3127 0.5081 -0.0793 0.043 Uiso 1 1 calc R . .

loop_
_atom_site_aniso_label
_atom_site_aniso_U_11
_atom_site_aniso_U_22
_atom_site_aniso_U_33
_atom_site_aniso_U_23
_atom_site_aniso_U_13
_atom_site_aniso_U_12
Sm 0.02670(13) 0.02710(13) 0.03538(15) -0.01268(10) -0.00982(10) 0.00562(9)
Si1 0.0347(8) 0.0329(7) 0.0439(9) -0.0134(6) -0.0166(7) 0.0045(6)
Si2 0.0410(8) 0.0318(7) 0.0388(8) -0.0110(6) -0.0166(7) 0.0076(6)
O 0.049(2) 0.042(2) 0.053(2) -0.0232(19) -0.005(2) 0.0098(18)
N11 0.032(2) 0.032(2) 0.032(2) -0.0123(18) -0.0068(19) 0.0094(17)
N12 0.036(2) 0.037(2) 0.042(3) -0.018(2) -0.016(2) 0.0082(18)
N21 0.028(2) 0.026(2) 0.040(2) -0.0113(18) -0.0086(19) 0.0030(16)
N22 0.030(2) 0.030(2) 0.046(3) -0.0148(19) -0.013(2) 0.0072(17)
N31 0.032(2) 0.031(2) 0.039(2) -0.0196(19) -0.0138(19) 0.0108(17)
N32 0.030(2) 0.031(2) 0.036(2) -0.0164(19) -0.0108(19) 0.0078(17)
C1 0.031(3) 0.031(2) 0.036(3) -0.012(2) -0.012(2) 0.002(2)
C2 0.051(3) 0.054(3) 0.058(4) -0.029(3) -0.028(3) 0.022(3)
C3 0.044(3) 0.049(3) 0.077(4) -0.022(3) -0.030(3) 0.001(3)
C4 0.046(3) 0.051(3) 0.057(4) -0.018(3) -0.008(3) 0.006(3)
C5 0.064(4) 0.041(3) 0.058(4) -0.016(3) -0.018(3) 0.021(3)
C6 0.058(4) 0.026(3) 0.041(3) -0.002(2) -0.012(3) -0.002(2)
C7 0.064(4) 0.055(4) 0.050(4) -0.019(3) -0.032(3) 0.014(3)
C13 0.038(3) 0.054(3) 0.033(3) -0.026(3) -0.015(2) 0.024(2)
C14 0.050(3) 0.058(3) 0.035(3) -0.020(3) -0.020(3) 0.017(3)
C15 0.047(3) 0.052(4) 0.044(3) -0.010(3) -0.015(3) 0.022(3)
C16 0.079(5) 0.053(4) 0.051(4) -0.004(3) -0.033(4) 0.002(3)
C17 0.050(3) 0.064(4) 0.046(3) -0.036(3) -0.023(3) 0.018(3)
C18 0.112(7) 0.085(5) 0.071(5) -0.051(4) -0.024(5) 0.016(5)
C19 0.062(5) 0.106(6) 0.135(7) -0.072(6) -0.055(5) 0.028(4)
C20 0.093(5) 0.059(4) 0.069(5) -0.029(4) -0.035(4) -0.009(4)
C23 0.026(3) 0.037(3) 0.051(3) -0.017(2) -0.014(2) 0.004(2)
C24 0.029(3) 0.048(3) 0.063(4) -0.029(3) -0.020(3) 0.012(2)
C25 0.034(3) 0.038(3) 0.041(3) -0.018(2) -0.012(2) 0.004(2)
C26 0.040(3) 0.036(3) 0.047(3) -0.009(2) -0.009(3) -0.003(2)
C27 0.032(3) 0.035(3) 0.070(4) -0.019(3) -0.029(3) 0.010(2)
C28 0.062(5) 0.053(4) 0.111(6) -0.014(4) -0.009(4) 0.026(3)
C29 0.040(3) 0.037(3) 0.065(4) -0.011(3) -0.018(3) 0.008(2)
C30 0.094(5) 0.053(4) 0.120(7) -0.017(4) -0.078(5) 0.004(4)
C33 0.031(3) 0.038(3) 0.038(3) -0.021(2) -0.012(2) 0.007(2)
C34 0.039(3) 0.039(3) 0.044(3) -0.026(2) -0.014(3) 0.018(2)
C35 0.034(3) 0.036(3) 0.054(3) -0.026(3) -0.020(3) 0.012(2)
C36 0.045(3) 0.041(3) 0.056(4) -0.015(3) -0.020(3) 0.020(3)
C37 0.042(3) 0.043(3) 0.037(3) -0.020(2) -0.010(2) 0.003(2)
C38 0.064(4) 0.039(3) 0.032(3) -0.009(2) -0.016(3) 0.008(3)
C39 0.069(4) 0.053(3) 0.045(3) -0.024(3) -0.020(3) 0.000(3)
C40 0.050(4) 0.050(3) 0.047(4) -0.017(3) -0.003(3) 0.001(3)
C41 0.053(4) 0.047(3) 0.045(3) -0.018(3) 0.006(3) 0.007(3)
C42 0.100(6) 0.084(5) 0.089(6) -0.055(5) 0.020(5) 0.001(5)
C43 0.080(5) 0.059(4) 0.093(6) -0.047(4) -0.022(4) 0.019(4)
C44 0.070(4) 0.050(4) 0.084(5) -0.036(4) -0.021(4) 0.021(3)
B 0.039(3) 0.021(3) 0.036(3) -0.005(2) -0.010(3) 0.013(2)

loop_
_atom_type_symbol
_atom_type_description
_atom_type_scat_dispersion_real
_atom_type_scat_dispersion_imag
_atom_type_scat_source
C C 0.0033 0.0016 'International Tables Vol C Tables 4.2.6.8 and 6.1.1.4'
H H 0.0000 0.0000 'International Tables Vol C Tables 4.2.6.8 and 6.1.1.4'
B B 0.0013 0.0007 'International Tables Vol C Tables 4.2.6.8 and 6.1.1.4'
N N 0.0061 0.0033 'International Tables Vol C Tables 4.2.6.8 and 6.1.1.4'
O O 0.0106 0.0060 'International Tables Vol C Tables 4.2.6.8 and 6.1.1.4'
Si Si 0.0817 0.0704 'International Tables Vol C Tables 4.2.6.8 and 6.1.1.4'
Sm Sm -0.1638 3.4418 'International Tables Vol C Tables 4.2.6.8 and 6.1.1.4'

loop_
_geom_angle_atom_site_label_1
_geom_angle_atom_site_label_2
_geom_angle_atom_site_label_3
_geom_angle
_geom_angle_site_symmetry_1
_geom_angle_site_symmetry_3
_geom_angle_publ_flag
N22 Sm N12 84.97(12) . . ?
N22 Sm N32 67.09(12) . . ?
N12 Sm N32 84.49(12) . . ?
N22 Sm O 74.95(12) . . ?
N12 Sm O 77.31(12) . . ?
N32 Sm O 139.05(11) . . ?
N22 Sm C1 146.20(13) . . ?
N12 Sm C1 125.09(13) . . ?
N32 Sm C1 124.85(14) . . ?
O Sm C1 95.31(13) . . ?
C1 Si1 C4 113.7(3) . . ?
C1 Si1 C3 113.8(3) . . ?
C4 Si1 C3 107.2(3) . . ?
C1 Si1 C2 113.0(2) . . ?
C4 Si1 C2 104.7(3) . . ?
C3 Si1 C2 103.6(3) . . ?
C1 Si2 C7 113.9(2) . . ?
C1 Si2 C5 110.9(2) . . ?
C7 Si2 C5 106.6(3) . . ?
C1 Si2 C6 115.9(2) . . ?
C7 Si2 C6 103.8(3) . . ?
C5 Si2 C6 104.8(3) . . ?
C44 O C41 108.2(4) . . ?
C44 O Sm 131.4(4) . . ?
C41 O Sm 120.2(3) . . ?
C15 N11 N12 110.1(4) . . ?
C15 N11 B 127.6(4) . . ?
N12 N11 B 122.2(4) . . ?
C13 N12 N11 105.3(4) . . ?
C13 N12 Sm 139.1(3) . . ?
N11 N12 Sm 113.4(3) . . ?
C25 N21 N22 108.6(4) . . ?
C25 N21 B 128.8(4) . . ?
N22 N21 B 122.6(4) . . ?
C23 N22 N21 106.8(4) . . ?
C23 N22 Sm 137.9(3) . . ?
N21 N22 Sm 113.9(3) . . ?
C35 N31 N32 110.5(4) . . ?
C35 N31 B 124.6(4) . . ?
N32 N31 B 124.1(4) . . ?
C33 N32 N31 105.9(4) . . ?
C33 N32 Sm 135.4(3) . . ?
N31 N32 Sm 105.9(3) . . ?
Si1 C1 Si2 119.1(3) . . ?
Si1 C1 Sm 102.46(19) . . ?
Si2 C1 Sm 125.7(2) . . ?
N12 C13 C14 110.1(5) . . ?
N12 C13 C17 124.0(5) . . ?
C14 C13 C17 125.8(5) . . ?
C15 C14 C13 106.5(5) . . ?
N11 C15 C14 107.8(5) . . ?
N11 C15 C16 123.9(6) . . ?
C14 C15 C16 128.2(5) . . ?
C13 C17 C18 109.7(5) . . ?
C13 C17 C19 109.5(5) . . ?
C18 C17 C19 107.9(6) . . ?
C13 C17 C20 112.9(5) . . ?
C18 C17 C20 108.0(5) . . ?
C19 C17 C20 108.8(6) . . ?
N22 C23 C24 110.3(4) . . ?
N22 C23 C27 122.7(4) . . ?
C24 C23 C27 126.9(4) . . ?
C25 C24 C23 105.7(4) . . ?
N21 C25 C24 108.6(4) . . ?
N21 C25 C26 123.9(4) . . ?
C24 C25 C26 127.5(5) . . ?
C23 C27 C29 112.1(4) . . ?
C23 C27 C28 109.0(5) . . ?
C29 C27 C28 108.8(5) . . ?
C23 C27 C30 109.2(4) . . ?
C29 C27 C30 107.8(5) . . ?
C28 C27 C30 109.9(6) . . ?
N32 C33 C34 110.9(4) . . ?
N32 C33 C37 121.3(4) . . ?
C34 C33 C37 127.7(5) . . ?
C35 C34 C33 105.1(4) . . ?
N31 C35 C34 107.6(4) . . ?
N31 C35 C36 124.8(5) . . ?
C34 C35 C36 127.6(5) . . ?
C40 C37 C33 109.9(4) . . ?
C40 C37 C38 110.9(4) . . ?
C33 C37 C38 111.4(4) . . ?
C40 C37 C39 108.3(5) . . ?
C33 C37 C39 107.5(4) . . ?
C38 C37 C39 108.7(5) . . ?
O C41 C42 107.5(5) . . ?
C41 C42 C43 104.4(6) . . ?
C44 C43 C42 103.7(6) . . ?
O C44 C43 107.3(5) . . ?
N31 B N21 112.2(4) . . ?
N31 B N11 111.0(4) . . ?
N21 B N11 112.8(4) . . ?

loop_
_geom_bond_atom_site_label_1
_geom_bond_atom_site_label_2
_geom_bond_distance
_geom_bond_site_symmetry_2
_geom_bond_publ_flag
Sm N22 2.598(4) . ?
Sm N12 2.634(4) . ?
Sm N32 2.641(4) . ?
Sm O 2.668(4) . ?
Sm C1 2.697(4) . ?
Si1 C1 1.820(5) . ?
Si1 C4 1.868(6) . ?
Si1 C3 1.871(5) . ?
Si1 C2 1.908(5) . ?
Si2 C1 1.825(5) . ?
Si2 C7 1.876(6) . ?
Si2 C5 1.881(6) . ?
Si2 C6 1.907(5) . ?
O C44 1.435(7) . ?
O C41 1.444(6) . ?
N11 C15 1.350(7) . ?
N11 N12 1.397(5) . ?
N11 B 1.559(7) . ?
N12 C13 1.362(6) . ?
N21 C25 1.344(6) . ?
N21 N22 1.390(5) . ?
N21 B 1.557(7) . ?
N22 C23 1.317(6) . ?
N31 C35 1.354(6) . ?
N31 N32 1.370(5) . ?
N31 B 1.556(7) . ?
N32 C33 1.335(6) . ?
C13 C14 1.388(7) . ?
C13 C17 1.497(7) . ?
C14 C15 1.384(8) . ?
C15 C16 1.493(8) . ?
C17 C18 1.505(8) . ?
C17 C19 1.527(8) . ?
C17 C20 1.527(8) . ?
C23 C24 1.392(7) . ?
C23 C27 1.512(7) . ?
C24 C25 1.367(7) . ?
C25 C26 1.502(7) . ?
C27 C29 1.525(7) . ?
C27 C28 1.532(9) . ?
C27 C30 1.544(8) . ?
C33 C34 1.400(6) . ?
C33 C37 1.524(7) . ?
C34 C35 1.385(7) . ?
C35 C36 1.474(7) . ?
C37 C40 1.523(7) . ?
C37 C38 1.535(7) . ?
C37 C39 1.553(7) . ?
C41 C42 1.476(8) . ?
C42 C43 1.501(9) . ?
C43 C44 1.471(9) . ?

loop_
_geom_torsion_atom_site_label_1
_geom_torsion_atom_site_label_2
_geom_torsion_atom_site_label_3
_geom_torsion_atom_site_label_4
_geom_torsion
_geom_torsion_site_symmetry_1
_geom_torsion_site_symmetry_2
_geom_torsion_site_symmetry_3
_geom_torsion_site_symmetry_4
_geom_torsion_publ_flag
N22 Sm O C44 139.5(5) . . . . ?
N12 Sm O C44 -132.4(5) . . . . ?
N32 Sm O C44 161.8(5) . . . . ?
C1 Sm O C44 -7.6(5) . . . . ?
N22 Sm O C41 -45.5(4) . . . . ?
N12 Sm O C41 42.7(4) . . . . ?
N32 Sm O C41 -23.1(5) . . . . ?
C1 Sm O C41 167.5(4) . . . . ?
C15 N11 N12 C13 1.2(5) . . . . ?
B N11 N12 C13 179.1(4) . . . . ?
C15 N11 N12 Sm 167.8(3) . . . . ?
B N11 N12 Sm -14.3(5) . . . . ?
N22 Sm N12 C13 133.8(5) . . . . ?
N32 Sm N12 C13 -158.8(5) . . . . ?
O Sm N12 C13 58.1(5) . . . . ?
C1 Sm N12 C13 -29.4(5) . . . . ?
N22 Sm N12 N11 -26.2(3) . . . . ?
N32 Sm N12 N11 41.2(3) . . . . ?
O Sm N12 N11 -101.9(3) . . . . ?
C1 Sm N12 N11 170.6(3) . . . . ?
C25 N21 N22 C23 1.4(5) . . . . ?
B N21 N22 C23 -175.8(5) . . . . ?
C25 N21 N22 Sm -167.6(3) . . . . ?
B N21 N22 Sm 15.2(5) . . . . ?
N12 Sm N22 C23 -138.4(5) . . . . ?
N32 Sm N22 C23 135.4(6) . . . . ?
O Sm N22 C23 -60.2(5) . . . . ?
C1 Sm N22 C23 16.5(7) . . . . ?
N12 Sm N22 N21 25.8(3) . . . . ?
N32 Sm N22 N21 -60.4(3) . . . . ?
O Sm N22 N21 103.9(3) . . . . ?
C1 Sm N22 N21 -179.3(3) . . . . ?
C35 N31 N32 C33 -2.0(5) . . . . ?
B N31 N32 C33 168.7(4) . . . . ?
C35 N31 N32 Sm 146.2(3) . . . . ?
B N31 N32 Sm -43.0(5) . . . . ?
N22 Sm N32 C33 -153.3(5) . . . . ?
N12 Sm N32 C33 119.9(4) . . . . ?
O Sm N32 C33 -176.7(4) . . . . ?
C1 Sm N32 C33 -9.7(5) . . . . ?
N22 Sm N32 N31 72.8(3) . . . . ?
N12 Sm N32 N31 -14.0(3) . . . . ?
O Sm N32 N31 49.4(3) . . . . ?
C1 Sm N32 N31 -143.5(2) . . . . ?
C4 Si1 C1 Si2 30.9(4) . . . . ?
C3 Si1 C1 Si2 -92.2(4) . . . . ?
C2 Si1 C1 Si2 150.0(3) . . . . ?
C4 Si1 C1 Sm -112.9(2) . . . . ?
C3 Si1 C1 Sm 124.0(2) . . . . ?
C2 Si1 C1 Sm 6.3(3) . . . . ?
C7 Si2 C1 Si1 -80.3(4) . . . . ?
C5 Si2 C1 Si1 159.4(3) . . . . ?
C6 Si2 C1 Si1 40.0(4) . . . . ?
C7 Si2 C1 Sm 54.4(4) . . . . ?
C5 Si2 C1 Sm -65.9(4) . . . . ?
C6 Si2 C1 Sm 174.8(3) . . . . ?
N22 Sm C1 Si1 147.8(2) . . . . ?
N12 Sm C1 Si1 -63.3(3) . . . . ?
N32 Sm C1 Si1 47.0(3) . . . . ?
O Sm C1 Si1 -141.5(2) . . . . ?
N22 Sm C1 Si2 7.3(5) . . . . ?
N12 Sm C1 Si2 156.2(2) . . . . ?
N32 Sm C1 Si2 -93.5(3) . . . . ?
O Sm C1 Si2 78.0(3) . . . . ?
N11 N12 C13 C14 -1.0(5) . . . . ?
Sm N12 C13 C14 -162.0(4) . . . . ?
N11 N12 C13 C17 -179.0(4) . . . . ?
Sm N12 C13 C17 20.0(8) . . . . ?
N12 C13 C14 C15 0.5(6) . . . . ?
C17 C13 C14 C15 178.5(5) . . . . ?
N12 N11 C15 C14 -0.9(6) . . . . ?
B N11 C15 C14 -178.7(4) . . . . ?
N12 N11 C15 C16 178.8(5) . . . . ?
B N11 C15 C16 1.0(8) . . . . ?
C13 C14 C15 N11 0.2(6) . . . . ?
C13 C14 C15 C16 -179.4(6) . . . . ?
N12 C13 C17 C18 -136.6(6) . . . . ?
C14 C13 C17 C18 45.8(7) . . . . ?
N12 C13 C17 C19 105.2(6) . . . . ?
C14 C13 C17 C19 -72.4(7) . . . . ?
N12 C13 C17 C20 -16.1(7) . . . . ?
C14 C13 C17 C20 166.2(5) . . . . ?
N21 N22 C23 C24 -1.4(6) . . . . ?
Sm N22 C23 C24 163.5(4) . . . . ?
N21 N22 C23 C27 175.4(5) . . . . ?
Sm N22 C23 C27 -19.7(9) . . . . ?
N22 C23 C24 C25 0.9(6) . . . . ?
C27 C23 C24 C25 -175.7(5) . . . . ?
N22 N21 C25 C24 -0.8(6) . . . . ?
B N21 C25 C24 176.1(5) . . . . ?
N22 N21 C25 C26 -178.8(5) . . . . ?
B N21 C25 C26 -1.9(8) . . . . ?
C23 C24 C25 N21 0.0(6) . . . . ?
C23 C24 C25 C26 177.8(5) . . . . ?
N22 C23 C27 C29 5.4(8) . . . . ?
C24 C23 C27 C29 -178.3(5) . . . . ?
N22 C23 C27 C28 126.0(6) . . . . ?
C24 C23 C27 C28 -57.8(7) . . . . ?
N22 C23 C27 C30 -113.9(6) . . . . ?
C24 C23 C27 C30 62.3(8) . . . . ?
N31 N32 C33 C34 2.1(5) . . . . ?
Sm N32 C33 C34 -131.8(4) . . . . ?
N31 N32 C33 C37 -174.1(4) . . . . ?
Sm N32 C33 C37 52.0(6) . . . . ?
N32 C33 C34 C35 -1.5(6) . . . . ?
C37 C33 C34 C35 174.5(5) . . . . ?
N32 N31 C35 C34 1.1(5) . . . . ?
B N31 C35 C34 -169.6(4) . . . . ?
N32 N31 C35 C36 -177.0(5) . . . . ?
B N31 C35 C36 12.4(7) . . . . ?
C33 C34 C35 N31 0.2(5) . . . . ?
C33 C34 C35 C36 178.2(5) . . . . ?
N32 C33 C37 C40 -132.2(5) . . . . ?
C34 C33 C37 C40 52.2(7) . . . . ?
N32 C33 C37 C38 -8.8(6) . . . . ?
C34 C33 C37 C38 175.6(5) . . . . ?
N32 C33 C37 C39 110.2(5) . . . . ?
C34 C33 C37 C39 -65.4(7) . . . . ?
C44 O C41 C42 -3.6(8) . . . . ?
Sm O C41 C42 -179.8(5) . . . . ?
O C41 C42 C43 20.8(9) . . . . ?
C41 C42 C43 C44 -29.5(8) . . . . ?
C41 O C44 C43 -15.5(7) . . . . ?
Sm O C44 C43 160.0(4) . . . . ?
C42 C43 C44 O 28.0(8) . . . . ?
C35 N31 B N21 138.8(4) . . . . ?
N32 N31 B N21 -30.6(6) . . . . ?
C35 N31 B N11 -93.9(5) . . . . ?
N32 N31 B N11 96.6(5) . . . . ?
C25 N21 B N31 -127.2(5) . . . . ?
N22 N21 B N31 49.4(6) . . . . ?
C25 N21 B N11 106.6(6) . . . . ?
N22 N21 B N11 -76.9(6) . . . . ?
C15 N11 B N31 126.4(5) . . . . ?
N12 N11 B N31 -51.1(5) . . . . ?
C15 N11 B N21 -106.7(5) . . . . ?
N12 N11 B N21 75.8(5) . . . . ?

loop_
_platon_squeeze_void_nr
_platon_squeeze_void_average_x
_platon_squeeze_void_average_y
_platon_squeeze_void_average_z
_platon_squeeze_void_volume
_platon_squeeze_void_count_electrons
_platon_squeeze_void_content
1 0.036 0.456 0.500 934 218 ' '
